data_7045474
loop_
_publ_author_name
'Thoresen, Eirik Mydske'
'Balcells, David'
'\/Oien-\/Odegaard, Sigurd'
'Hylland, Knut Tormodss\/onn'
'Tilset, Mats'
'Amedjkouh, Mohamed'

_publ_section_title
;
 Cyclometalated ruthenium complexes with carboxylated ligands from a
 combined experimental/computational perspective.
;
_journal_issue 8
_journal_name_full 'Dalton transactions (Cambridge, England : 2003)'
_journal_page_first 2589
_journal_page_last 2601
_journal_paper_doi 10.1039/c7dt03935b
_journal_volume 47
_journal_year 2018
_chemical_formula_moiety 'C37 H32 N5 O4 Ru, C H2 Cl2, F6 P'
_chemical_formula_sum 'C38 H34 Cl2 F6 N5 O4 P Ru'
_chemical_formula_weight 941.64
_space_group_crystal_system triclinic
_space_group_IT_number 2
_space_group_name_Hall '-P 1'
_space_group_name_H-M_alt 'P -1'
_symmetry_space_group_name_Hall '-P 1'
_symmetry_space_group_name_H-M 'P -1'
_atom_sites_solution_hydrogens geom
_audit_creation_date 2017-12-18
_audit_creation_method
;
Olex2 1.2
(compiled 2017.08.10 svn.r3458 for OlexSys, GUI svn.r5381)
;
_audit_update_record
;
2017-12-20 deposited with the CCDC.
2018-01-31 downloaded from the CCDC.
;
_cell_angle_alpha 86.107(2)
_cell_angle_beta 78.113(2)
_cell_angle_gamma 88.160(2)
_cell_formula_units_Z 2
_cell_length_a 9.2590(10)
_cell_length_b 12.8556(14)
_cell_length_c 17.920(2)
_cell_measurement_reflns_used 9312
_cell_measurement_temperature 100(2)
_cell_measurement_theta_max 27.250
_cell_measurement_theta_min 2.311
_cell_volume 2082.1(4)
_computing_cell_refinement 'APEX3 (Bruker AXS, 2016)'
_computing_data_collection 'APEX3 (Bruker AXS, 2016)'
_computing_data_reduction 'APEX3 (Bruker AXS, 2016)'
_computing_molecular_graphics 'Diamond v4 (Brandenburg, 2012)'
_computing_publication_material 'Olex2 (Dolomanov et al., 2009)'
_computing_structure_refinement 'SHELXL (Sheldrick, 2015b)'
_computing_structure_solution 'SHELXT (Sheldrick, 2015a)'
_diffrn_ambient_temperature 100
_diffrn_detector 'Bruker PHOTON100 area detector'
_diffrn_detector_area_resol_mean 10.4167
_diffrn_detector_type 'CMOS area detector'
_diffrn_measured_fraction_theta_full 0.997
_diffrn_measured_fraction_theta_max 0.994
_diffrn_measurement_device 'three-circle diffractometer'
_diffrn_measurement_device_type 'Bruker D8 Venture'
_diffrn_measurement_method '\f and \w scans'
_diffrn_radiation_collimation 'Rh-coated Si focusing mirrors'
_diffrn_radiation_monochromator 'Silicon 111'
_diffrn_radiation_probe x-ray
_diffrn_radiation_type MoK\a
_diffrn_radiation_wavelength 0.71073
_diffrn_reflns_av_R_equivalents 0.0489
_diffrn_reflns_av_unetI/netI 0.0642
_diffrn_reflns_Laue_measured_fraction_full 0.997
_diffrn_reflns_Laue_measured_fraction_max 0.994
_diffrn_reflns_limit_h_max 11
_diffrn_reflns_limit_h_min -11
_diffrn_reflns_limit_k_max 16
_diffrn_reflns_limit_k_min -16
_diffrn_reflns_limit_l_max 23
_diffrn_reflns_limit_l_min -23
_diffrn_reflns_number 23690
_diffrn_reflns_point_group_measured_fraction_full 0.997
_diffrn_reflns_point_group_measured_fraction_max 0.994
_diffrn_reflns_theta_full 25.242
_diffrn_reflns_theta_max 27.323
_diffrn_reflns_theta_min 2.248
_diffrn_source 'microfocus sealed X-ray tube'
_diffrn_source_type 'Wiggler, Station I911-3, MAX II, MAXLAB'
_diffrn_standards_number 0
_exptl_absorpt_coefficient_mu 0.615
_exptl_absorpt_correction_T_max 0.7455
_exptl_absorpt_correction_T_min 0.5977
_exptl_absorpt_correction_type multi-scan
_exptl_absorpt_process_details
'SADABS-2016/2 (Bruker,2016/2) was used for absorption correction. wR2(int) was 0.1082 before and 0.0546 after correction. The Ratio of minimum to maximum transmission is 0.8017. The \l/2 correction factor is Not present.'
_exptl_crystal_colour 'Dark red'
_exptl_crystal_density_diffrn 1.502
_exptl_crystal_description plate
_exptl_crystal_F_000 952
_exptl_crystal_size_max 0.37
_exptl_crystal_size_mid 0.15
_exptl_crystal_size_min 0.03
_platon_squeeze_details
;
TITL emt-148_a.res in P-1
CELL    9.2590   12.8556   17.9200     86.11     78.11     88.16
SPGR P-1
# Solvent Accessible Volume =       149
# Electrons Found in S.A.V. =        46
# Note: Atoms in Void as Cxxx and Qxxx all others
C101 0.796 0.566 0.050 !       5.33 eA-3
C102 0.914 0.500 0.031 !       4.97 eA-3
C103 0.998 0.443 0.003 !       1.99 eA-3
Q104 0.660 0.225 0.231 !       1.58 eA-3
Q105 0.966 0.872 0.296 !       1.21 eA-3
Q106 0.601 0.194 0.318 !       1.19 eA-3
Q107 0.079 0.841 0.015 !       1.19 eA-3
Q108 0.380 0.558 0.120 !       1.03 eA-3
Q109 0.989 0.878 0.357 !       1.02 eA-3
Q110 0.695 0.160 0.270 !       1.00 eA-3
Q111 0.471 0.570 0.201 !       1.00 eA-3
Q112 0.451 0.591 0.233 !       0.92 eA-3
Q113 0.585 0.265 0.260 !       0.87 eA-3
Q114 0.090 0.954 0.138 !       0.78 eA-3
Q115 0.782 0.685 0.091 !       0.78 eA-3
Q116 0.672 0.549 0.079 !       0.76 eA-3
Q117 0.145 0.644 0.266 !       0.71 eA-3
Q118 0.873 0.102 0.009 !       0.71 eA-3
Q119 0.134 0.631 0.221 !       0.70 eA-3
Q120 0.368 0.488 0.248 !       0.69 eA-3
Q121 0.491 0.598 0.144 !       0.68 eA-3
Q122 0.331 0.424 0.015 !       0.67 eA-3
Q123 0.577 0.909 0.215 !       0.66 eA-3
Q124 0.160 0.614 0.175 !       0.66 eA-3
Q125 0.822 0.078 0.439 !       0.64 eA-3
Q126 0.737 0.500 0.111 !       0.64 eA-3
Q127 0.493 0.191 0.419 !       0.63 eA-3
Q128 0.383 0.201 0.438 !       0.62 eA-3
Q129 0.278 0.648 0.291 !       0.62 eA-3
Q130 0.204 0.492 0.046 !       0.62 eA-3
Q131 0.329 0.597 0.206 !       0.61 eA-3
Q132 0.530 0.324 0.047 !       0.60 eA-3
Q133 0.461 0.237 0.312 !       0.60 eA-3
Q134 0.272 0.488 0.301 !       0.60 eA-3
Q135 0.122 0.841 0.106 !       0.60 eA-3
Q136 0.556 0.119 0.468 !       0.59 eA-3
Q137 0.634 0.152 0.409 !       0.58 eA-3
Q138 0.555 0.312 0.140 !       0.58 eA-3
Q139 0.890 0.172 0.191 !       0.58 eA-3
Q140 0.413 0.190 0.395 !       0.58 eA-3
Q141 0.664 0.155 0.360 !       0.57 eA-3
Q142 0.180 0.047 0.362 !       0.57 eA-3
Q143 0.408 0.671 0.266 !       0.57 eA-3
Q144 0.276 0.490 0.216 !       0.56 eA-3
Q145 0.667 0.127 0.312 !       0.56 eA-3
Q146 0.094 0.424 0.064 !       0.56 eA-3
Q147 0.162 0.378 0.035 !       0.55 eA-3
Q148 0.606 0.216 0.376 !       0.55 eA-3
Q149 0.687 0.514 0.053 !       0.55 eA-3
Q150 0.847 0.037-0.002 !       0.55 eA-3
Q151 0.557 0.087 0.160 !       0.55 eA-3
Q152 0.904 0.334 0.250 !       0.54 eA-3
Q153 0.278 0.174 0.489 !       0.54 eA-3
Q154 0.557 0.285-0.003 !       0.54 eA-3
Q155 0.409 0.219 0.361 !       0.53 eA-3
Q156 0.292 0.719 0.157 !       0.52 eA-3
Q157 0.213 0.526 0.315 !       0.52 eA-3
Q158 0.752 0.123 0.344 !       0.52 eA-3
Q159 0.565 0.109 0.499 !       0.52 eA-3
Q160 0.627 0.014 0.470 !       0.51 eA-3
Q161 0.804 0.669 0.267 !       0.50 eA-3
Q162 0.268 0.654 0.403 !       0.50 eA-3
;
_refine_diff_density_max 1.171
_refine_diff_density_min -1.300
_refine_diff_density_rms 0.105
_refine_ls_extinction_method none
_refine_ls_goodness_of_fit_ref 1.022
_refine_ls_hydrogen_treatment constr
_refine_ls_matrix_type full
_refine_ls_number_parameters 516
_refine_ls_number_reflns 9332
_refine_ls_number_restraints 0
_refine_ls_restrained_S_all 1.022
_refine_ls_R_factor_all 0.0690
_refine_ls_R_factor_gt 0.0500
_refine_ls_shift/su_max 0.001
_refine_ls_shift/su_mean 0.000
_refine_ls_structure_factor_coef Fsqd
_refine_ls_weighting_details 'w=1/[\s^2^(Fo^2^)+(0.0570P)^2^+2.6855P] where P=(Fo^2^+2Fc^2^)/3'
_refine_ls_weighting_scheme calc
_refine_ls_wR_factor_gt 0.1152
_refine_ls_wR_factor_ref 0.1230
_reflns_Friedel_coverage 0.000
_reflns_number_gt 7466
_reflns_number_total 9332
_reflns_threshold_expression 'I > 2\s(I)'
_cod_data_source_file c7dt03935b2.cif
_cod_data_source_block emt-148_sq
_cod_depositor_comments 'Adding full bibliography for 7045471--7045478.cif.'
_cod_database_code 7045474
_shelx_shelxl_version_number 2014/7
_shelx_space_group_comment
;
The symmetry employed for this shelxl refinement is uniquely defined
by the following loop, which should always be used as a source of
symmetry information in preference to the above space-group names.
They are only intended as comments.
;
_olex2_refinement_description
;
1. Fixed Uiso
 At 1.2 times of:
  All C(H) groups, All C(H,H) groups
 At 1.5 times of:
  All C(H,H,H) groups
2.a Secondary CH2 refined with riding coordinates:
 C014(H01A,H01B), C01J(H01P,H01Q), C01K(H01K,H01L)
2.b Aromatic/amide H refined with riding coordinates:
 C00M(H00M), C00O(H00O), C00Q(H00Q), C00R(H00R), C00T(H00T), C00U(H00U),
 C00Y(H00Y), C00Z(H00Z), C010(H010), C011(H011), C012(H012), C013(H013),
 C015(H015), C016(H016), C017(H017), C018(H018), C019(H019), C01A(H01C),
 C01B(H01D), C01G(H01H), C01H(H01I), C01I(H01J)
2.c Idealised Me refined as rotating group:
 C01C(H01E,H01F,H01G), C01L(H01M,H01N,H01O)
;
_platon_squeeze_void_probe_radius 1.20
_olex2_submission_special_instructions 'No special instructions were received'

loop_
_space_group_symop_operation_xyz
'x, y, z'
'-x, -y, -z'

loop_
_atom_site_label
_atom_site_type_symbol
_atom_site_fract_x
_atom_site_fract_y
_atom_site_fract_z
_atom_site_U_iso_or_equiv
_atom_site_adp_type
_atom_site_occupancy
_atom_site_site_symmetry_order
_atom_site_calc_flag
_atom_site_refinement_flags_posn
Ru01 Ru 0.63712(3) 0.21032(2) 0.27219(2) 0.01613(8) Uani 1 1 d .
Cl1 Cl 0.19379(12) 1.00451(8) 0.28598(6) 0.0403(2) Uani 1 1 d .
P003 P 0.31416(12) 0.60580(8) 0.21008(6) 0.0334(2) Uani 1 1 d .
Cl2 Cl -0.03747(18) 0.85049(13) 0.33168(14) 0.1090(8) Uani 1 1 d .
F005 F 0.3060(3) 0.71767(17) 0.16560(14) 0.0429(6) Uani 1 1 d .
N006 N 0.6986(3) 0.3565(2) 0.28932(16) 0.0198(6) Uani 1 1 d .
O007 O 0.4341(3) 0.55590(18) 0.42185(15) 0.0305(6) Uani 1 1 d .
N008 N 0.4284(3) 0.22025(19) 0.34167(16) 0.0189(6) Uani 1 1 d .
N009 N 0.5963(3) 0.0639(2) 0.24009(16) 0.0194(6) Uani 1 1 d .
O00A O 0.5951(3) 0.68783(19) 0.39580(16) 0.0356(6) Uani 1 1 d .
N00B N 0.5720(3) 0.2454(2) 0.16615(17) 0.0260(6) Uani 1 1 d .
N00C N 0.8506(3) 0.2115(2) 0.21394(16) 0.0215(6) Uani 1 1 d .
O00D O 1.0494(3) -0.0343(2) 0.1023(2) 0.0467(8) Uani 1 1 d .
F00E F 0.4682(4) 0.5860(2) 0.1540(2) 0.0900(13) Uani 1 1 d .
O00F O 1.2604(3) 0.0488(2) 0.05246(18) 0.0422(7) Uani 1 1 d .
F00G F 0.1615(3) 0.6296(2) 0.26470(18) 0.0653(9) Uani 1 1 d .
F00H F 0.3224(4) 0.4950(2) 0.25283(19) 0.0778(10) Uani 1 1 d .
C00I C 0.6821(4) 0.1578(2) 0.3754(2) 0.0198(7) Uani 1 1 d .
F00J F 0.3958(4) 0.6602(2) 0.26721(19) 0.0776(11) Uani 1 1 d .
C00K C 0.5590(4) 0.1539(2) 0.4364(2) 0.0228(7) Uani 1 1 d .
C00L C 0.4181(4) 0.1913(2) 0.4172(2) 0.0221(7) Uani 1 1 d .
C00M C 0.6123(4) 0.4259(2) 0.3311(2) 0.0228(7) Uani 1 1 d .
H00M H 0.5137 0.4077 0.3539 0.027 Uiso 1 1 calc R
F00N F 0.2329(4) 0.5540(2) 0.15345(18) 0.0799(11) Uani 1 1 d .
C00O C 0.8171(4) 0.1240(3) 0.3919(2) 0.0308(8) Uani 1 1 d .
H00O H 0.9034 0.1274 0.3526 0.037 Uiso 1 1 calc R
C00P C 0.5632(4) 0.1600(3) 0.1255(2) 0.0235(7) Uani 1 1 d .
C00Q C 0.5450(4) 0.1716(3) 0.0503(2) 0.0306(8) Uani 1 1 d .
H00Q H 0.5412 0.1117 0.0225 0.037 Uiso 1 1 calc R
C00R C 0.9219(4) 0.1317(3) 0.1755(2) 0.0243(7) Uani 1 1 d .
H00R H 0.8713 0.0681 0.1775 0.029 Uiso 1 1 calc R
C00S C 0.5728(4) 0.0589(3) 0.1678(2) 0.0228(7) Uani 1 1 d .
C00T C 0.5699(5) 0.1156(3) 0.5099(2) 0.0298(8) Uani 1 1 d .
H00T H 0.4849 0.1132 0.5499 0.036 Uiso 1 1 calc R
C00U C 0.2839(4) 0.1992(3) 0.4690(2) 0.0308(8) Uani 1 1 d .
H00U H 0.2779 0.1783 0.5214 0.037 Uiso 1 1 calc R
C00V C 0.8400(4) 0.3826(3) 0.2562(2) 0.0263(8) Uani 1 1 d .
C00W C 0.9255(4) 0.3017(3) 0.2125(2) 0.0251(7) Uani 1 1 d .
C00X C 1.0646(4) 0.1380(3) 0.1334(2) 0.0271(8) Uani 1 1 d .
C00Y C 0.8061(4) 0.5507(3) 0.3089(2) 0.0353(9) Uani 1 1 d .
H00Y H 0.8426 0.6169 0.3157 0.042 Uiso 1 1 calc R
C00Z C 0.6025(4) -0.0253(3) 0.2822(2) 0.0251(7) Uani 1 1 d .
H00Z H 0.6174 -0.0218 0.3329 0.030 Uiso 1 1 calc R
C010 C 0.5882(4) -0.1233(3) 0.2560(2) 0.0322(9) Uani 1 1 d .
H010 H 0.5926 -0.1849 0.2880 0.039 Uiso 1 1 calc R
C011 C 0.8952(4) 0.4792(3) 0.2657(3) 0.0375(10) Uani 1 1 d .
H011 H 0.9941 0.4960 0.2425 0.045 Uiso 1 1 calc R
C012 C 1.1404(4) 0.2303(3) 0.1318(2) 0.0332(9) Uani 1 1 d .
H012 H 1.2389 0.2366 0.1036 0.040 Uiso 1 1 calc R
C013 C 0.1603(4) 0.2374(3) 0.4442(3) 0.0364(9) Uani 1 1 d .
H013 H 0.0685 0.2430 0.4791 0.044 Uiso 1 1 calc R
C014 C 0.3215(5) 0.6233(3) 0.4638(3) 0.0385(10) Uani 1 1 d .
H01A H 0.3074 0.6874 0.4321 0.046 Uiso 1 1 calc R
H01B H 0.3506 0.6435 0.5109 0.046 Uiso 1 1 calc R
C015 C 0.5600(4) -0.0370(3) 0.1375(2) 0.0324(9) Uani 1 1 d .
H015 H 0.5461 -0.0395 0.0866 0.039 Uiso 1 1 calc R
C016 C 1.0704(4) 0.3129(3) 0.1718(2) 0.0317(9) Uani 1 1 d .
H016 H 1.1206 0.3763 0.1714 0.038 Uiso 1 1 calc R
C017 C 0.1716(4) 0.2675(3) 0.3678(2) 0.0335(9) Uani 1 1 d .
H017 H 0.0878 0.2948 0.3496 0.040 Uiso 1 1 calc R
C018 C 0.8278(5) 0.0852(3) 0.4653(2) 0.0371(10) Uani 1 1 d .
H018 H 0.9208 0.0613 0.4749 0.044 Uiso 1 1 calc R
C019 C 0.3055(4) 0.2576(3) 0.3184(2) 0.0261(8) Uani 1 1 d .
H019 H 0.3121 0.2777 0.2658 0.031 Uiso 1 1 calc R
C01A C 0.5677(4) -0.1284(3) 0.1823(2) 0.0366(9) Uani 1 1 d .
H01C H 0.5588 -0.1940 0.1624 0.044 Uiso 1 1 calc R
C01B C 0.5573(5) 0.3410(3) 0.1321(2) 0.0348(9) Uani 1 1 d .
H01D H 0.5617 0.4006 0.1601 0.042 Uiso 1 1 calc R
C01C C 0.1819(5) 0.5621(4) 0.4834(3) 0.0505(12) Uani 1 1 d .
H01E H 0.1438 0.5548 0.4369 0.076 Uiso 1 1 calc GR
H01F H 0.1083 0.5988 0.5203 0.076 Uiso 1 1 calc GR
H01G H 0.2026 0.4929 0.5057 0.076 Uiso 1 1 calc GR
C01D C 0.6617(4) 0.5236(3) 0.3423(2) 0.0278(8) Uani 1 1 d .
C01E C 1.1381(4) 0.0479(3) 0.0913(2) 0.0339(9) Uani 1 1 d .
C01F C 0.5631(4) 0.5986(3) 0.3887(2) 0.0270(8) Uani 1 1 d .
C01G C 0.5327(4) 0.2697(3) 0.0160(2) 0.0379(9) Uani 1 1 d .
H01H H 0.5220 0.2783 -0.0357 0.045 Uiso 1 1 calc R
C01H C 0.5362(5) 0.3550(3) 0.0580(2) 0.0425(10) Uani 1 1 d .
H01I H 0.5240 0.4233 0.0360 0.051 Uiso 1 1 calc R
C01I C 0.7051(5) 0.0811(3) 0.5239(2) 0.0353(9) Uani 1 1 d .
H01J H 0.7135 0.0546 0.5737 0.042 Uiso 1 1 calc R
C01J C 0.1467(5) 0.8723(4) 0.2931(3) 0.0504(12) Uani 1 1 d .
H01P H 0.1712 0.8452 0.2415 0.060 Uiso 1 1 calc R
H01Q H 0.2074 0.8327 0.3252 0.060 Uiso 1 1 calc R
C01K C 1.1087(5) -0.1276(3) 0.0621(3) 0.0569(14) Uani 1 1 d .
H01K H 1.1338 -0.1106 0.0063 0.068 Uiso 1 1 calc R
H01L H 1.1992 -0.1536 0.0791 0.068 Uiso 1 1 calc R
C01L C 0.9944(7) -0.2070(4) 0.0802(4) 0.0756(18) Uani 1 1 d .
H01M H 1.0300 -0.2699 0.0536 0.113 Uiso 1 1 calc GR
H01N H 0.9050 -0.1801 0.0637 0.113 Uiso 1 1 calc GR
H01O H 0.9717 -0.2241 0.1355 0.113 Uiso 1 1 calc GR

loop_
_atom_site_aniso_label
_atom_site_aniso_U_11
_atom_site_aniso_U_22
_atom_site_aniso_U_33
_atom_site_aniso_U_23
_atom_site_aniso_U_13
_atom_site_aniso_U_12
Ru01 0.01579(13) 0.01213(12) 0.02113(15) -0.00153(9) -0.00460(10) -0.00384(9)
Cl1 0.0401(6) 0.0360(5) 0.0467(6) 0.0015(4) -0.0148(5) 0.0002(4)
P003 0.0359(6) 0.0216(5) 0.0420(6) 0.0003(4) -0.0057(5) -0.0103(4)
Cl2 0.0635(10) 0.0609(9) 0.175(2) -0.0386(11) 0.0533(11) -0.0203(8)
F005 0.0571(16) 0.0278(12) 0.0427(14) 0.0016(10) -0.0085(12) -0.0053(11)
N006 0.0205(14) 0.0134(12) 0.0261(15) 0.0004(11) -0.0066(12) -0.0019(11)
O007 0.0350(14) 0.0194(12) 0.0361(15) -0.0075(11) -0.0027(12) -0.0019(11)
N008 0.0223(14) 0.0121(12) 0.0241(15) -0.0056(11) -0.0068(12) -0.0037(11)
N009 0.0148(13) 0.0159(13) 0.0284(16) -0.0044(11) -0.0048(11) -0.0047(10)
O00A 0.0458(17) 0.0198(13) 0.0424(16) -0.0100(12) -0.0084(13) -0.0056(12)
N00B 0.0239(15) 0.0257(15) 0.0281(16) -0.0003(13) -0.0055(13) 0.0019(12)
N00C 0.0225(15) 0.0176(13) 0.0243(15) -0.0012(11) -0.0044(12) -0.0014(11)
O00D 0.0306(15) 0.0291(15) 0.076(2) -0.0244(15) 0.0058(15) -0.0022(12)
F00E 0.071(2) 0.0477(18) 0.124(3) 0.0162(19) 0.034(2) 0.0151(16)
O00F 0.0248(15) 0.0477(17) 0.0516(19) -0.0171(15) 0.0024(13) 0.0002(13)
F00G 0.0547(17) 0.0515(17) 0.078(2) -0.0152(15) 0.0192(15) -0.0210(14)
F00H 0.110(3) 0.0308(15) 0.083(2) 0.0214(15) -0.004(2) -0.0096(16)
C00I 0.0208(16) 0.0108(14) 0.0300(19) -0.0036(13) -0.0092(14) -0.0019(12)
F00J 0.099(3) 0.067(2) 0.083(2) 0.0297(17) -0.061(2) -0.0453(18)
C00K 0.0323(19) 0.0128(15) 0.0259(18) -0.0036(13) -0.0102(15) -0.0064(13)
C00L 0.0243(17) 0.0139(15) 0.0289(19) -0.0042(13) -0.0051(14) -0.0084(13)
C00M 0.0246(17) 0.0151(15) 0.0293(19) 0.0006(14) -0.0071(15) -0.0047(13)
F00N 0.126(3) 0.0605(19) 0.061(2) -0.0111(16) -0.027(2) -0.0518(19)
C00O 0.032(2) 0.0253(18) 0.039(2) -0.0037(16) -0.0148(17) -0.0003(15)
C00P 0.0156(16) 0.0286(18) 0.0264(18) -0.0029(14) -0.0032(14) -0.0056(13)
C00Q 0.0248(18) 0.043(2) 0.0251(19) -0.0046(17) -0.0060(15) -0.0068(16)
C00R 0.0235(17) 0.0192(16) 0.031(2) -0.0025(14) -0.0066(15) -0.0044(13)
C00S 0.0151(15) 0.0276(18) 0.0259(18) -0.0053(14) -0.0028(13) -0.0074(13)
C00T 0.044(2) 0.0212(17) 0.0262(19) -0.0031(15) -0.0104(17) -0.0060(16)
C00U 0.031(2) 0.0310(19) 0.029(2) -0.0063(16) 0.0006(16) -0.0055(16)
C00V 0.0241(18) 0.0183(16) 0.037(2) -0.0042(15) -0.0055(15) -0.0073(14)
C00W 0.0226(17) 0.0207(17) 0.032(2) -0.0025(14) -0.0041(15) -0.0073(13)
C00X 0.0208(17) 0.0280(18) 0.032(2) -0.0056(16) -0.0042(15) -0.0012(14)
C00Y 0.030(2) 0.0229(18) 0.053(3) -0.0118(18) -0.0042(18) -0.0105(15)
C00Z 0.0281(18) 0.0169(16) 0.030(2) -0.0008(14) -0.0050(15) -0.0070(14)
C010 0.037(2) 0.0184(17) 0.042(2) 0.0007(16) -0.0079(18) -0.0096(15)
C011 0.027(2) 0.0253(19) 0.059(3) -0.0113(18) 0.0001(18) -0.0119(16)
C012 0.0213(18) 0.035(2) 0.041(2) -0.0038(18) -0.0002(16) -0.0070(15)
C013 0.0246(19) 0.036(2) 0.045(3) -0.0129(19) 0.0037(17) -0.0041(16)
C014 0.042(2) 0.028(2) 0.042(2) -0.0122(18) 0.0003(19) 0.0026(17)
C015 0.034(2) 0.035(2) 0.031(2) -0.0122(17) -0.0076(17) -0.0144(17)
C016 0.0229(18) 0.0283(19) 0.044(2) -0.0055(17) -0.0039(16) -0.0109(15)
C017 0.0213(18) 0.031(2) 0.049(3) -0.0105(18) -0.0069(17) 0.0012(15)
C018 0.045(2) 0.028(2) 0.048(3) -0.0051(18) -0.031(2) 0.0042(17)
C019 0.0217(17) 0.0223(17) 0.037(2) -0.0027(15) -0.0116(15) -0.0035(14)
C01A 0.039(2) 0.0246(19) 0.048(3) -0.0110(18) -0.0078(19) -0.0128(16)
C01B 0.044(2) 0.0237(18) 0.035(2) 0.0034(16) -0.0065(18) 0.0010(17)
C01C 0.038(3) 0.049(3) 0.061(3) -0.015(2) 0.001(2) 0.003(2)
C01D 0.0290(19) 0.0201(17) 0.036(2) -0.0039(15) -0.0102(16) -0.0035(14)
C01E 0.026(2) 0.033(2) 0.044(2) -0.0078(18) -0.0056(18) -0.0006(16)
C01F 0.033(2) 0.0187(16) 0.031(2) -0.0034(14) -0.0098(16) -0.0023(15)
C01G 0.035(2) 0.052(3) 0.027(2) 0.0020(19) -0.0086(17) 0.0008(19)
C01H 0.051(3) 0.038(2) 0.037(2) 0.0142(19) -0.010(2) 0.003(2)
C01I 0.060(3) 0.0209(18) 0.032(2) -0.0006(16) -0.026(2) -0.0030(18)
C01J 0.050(3) 0.039(2) 0.062(3) -0.019(2) -0.008(2) -0.002(2)
C01K 0.041(3) 0.034(2) 0.092(4) -0.025(3) 0.002(3) 0.006(2)
C01L 0.079(4) 0.047(3) 0.108(5) -0.032(3) -0.027(4) 0.006(3)

loop_
_atom_type_symbol
_atom_type_description
_atom_type_scat_dispersion_real
_atom_type_scat_dispersion_imag
_atom_type_scat_source
C C 0.0033 0.0016 'International Tables Vol C Tables 4.2.6.8 and 6.1.1.4'
H H 0.0000 0.0000 'International Tables Vol C Tables 4.2.6.8 and 6.1.1.4'
Cl Cl 0.1484 0.1585 'International Tables Vol C Tables 4.2.6.8 and 6.1.1.4'
F F 0.0171 0.0103 'International Tables Vol C Tables 4.2.6.8 and 6.1.1.4'
N N 0.0061 0.0033 'International Tables Vol C Tables 4.2.6.8 and 6.1.1.4'
O O 0.0106 0.0060 'International Tables Vol C Tables 4.2.6.8 and 6.1.1.4'
P P 0.1023 0.0942 'International Tables Vol C Tables 4.2.6.8 and 6.1.1.4'
Ru Ru -1.2594 0.8363 'International Tables Vol C Tables 4.2.6.8 and 6.1.1.4'

loop_
_geom_angle_atom_site_label_1
_geom_angle_atom_site_label_2
_geom_angle_atom_site_label_3
_geom_angle
N006 Ru01 N008 95.52(10)
N006 Ru01 N009 171.80(11)
N006 Ru01 N00B 97.98(11)
N006 Ru01 C00I 89.79(11)
N008 Ru01 N00B 97.16(11)
N009 Ru01 N008 91.90(10)
N009 Ru01 N00B 77.58(11)
N00C Ru01 N006 78.58(11)
N00C Ru01 N008 172.67(10)
N00C Ru01 N009 94.28(10)
N00C Ru01 N00B 88.03(11)
N00C Ru01 C00I 96.15(12)
C00I Ru01 N008 79.36(12)
C00I Ru01 N009 95.03(11)
C00I Ru01 N00B 171.79(11)
F00E P003 F005 87.96(15)
F00E P003 F00J 90.6(2)
F00G P003 F005 90.08(15)
F00G P003 F00E 177.99(17)
F00G P003 F00J 88.97(19)
F00H P003 F005 179.26(17)
F00H P003 F00E 91.61(18)
F00H P003 F00G 90.36(18)
F00H P003 F00J 92.57(18)
F00J P003 F005 88.03(15)
F00N P003 F005 91.10(16)
F00N P003 F00E 89.7(2)
F00N P003 F00G 90.74(19)
F00N P003 F00H 88.29(19)
F00N P003 F00J 179.09(19)
C00M N006 Ru01 125.1(2)
C00M N006 C00V 118.8(3)
C00V N006 Ru01 116.1(2)
C01F O007 C014 117.5(3)
C00L N008 Ru01 116.4(2)
C019 N008 Ru01 125.1(2)
C019 N008 C00L 118.4(3)
C00S N009 Ru01 116.4(2)
C00Z N009 Ru01 125.2(2)
C00Z N009 C00S 118.2(3)
C00P N00B Ru01 114.4(2)
C01B N00B Ru01 126.8(3)
C01B N00B C00P 118.3(3)
C00R N00C Ru01 125.4(2)
C00R N00C C00W 118.0(3)
C00W N00C Ru01 116.6(2)
C01E O00D C01K 116.1(3)
C00K C00I Ru01 114.8(2)
C00O C00I Ru01 128.3(3)
C00O C00I C00K 116.9(3)
C00I C00K C00L 115.5(3)
C00T C00K C00I 121.9(3)
C00T C00K C00L 122.5(3)
N008 C00L C00K 113.8(3)
N008 C00L C00U 120.8(3)
C00U C00L C00K 125.4(3)
N006 C00M C01D 122.4(3)
C00I C00O C018 121.1(4)
N00B C00P C00Q 120.9(3)
N00B C00P C00S 114.9(3)
C00Q C00P C00S 124.2(3)
C01G C00Q C00P 120.1(4)
N00C C00R C00X 123.3(3)
N009 C00S C00P 115.3(3)
N009 C00S C015 121.0(3)
C015 C00S C00P 123.7(3)
C01I C00T C00K 119.6(4)
C013 C00U C00L 119.9(4)
N006 C00V C00W 114.7(3)
N006 C00V C011 121.1(3)
C011 C00V C00W 124.2(3)
N00C C00W C00V 113.9(3)
N00C C00W C016 121.6(3)
C016 C00W C00V 124.4(3)
C00R C00X C012 118.5(3)
C00R C00X C01E 121.3(3)
C012 C00X C01E 120.2(3)
C011 C00Y C01D 118.6(3)
N009 C00Z C010 123.6(3)
C01A C010 C00Z 118.1(4)
C00Y C011 C00V 120.0(3)
C016 C012 C00X 119.3(3)
C00U C013 C017 119.1(4)
O007 C014 C01C 106.6(3)
C01A C015 C00S 119.6(4)
C012 C016 C00W 119.2(3)
C019 C017 C013 119.2(4)
C01I C018 C00O 120.9(4)
N008 C019 C017 122.6(4)
C010 C01A C015 119.4(3)
N00B C01B C01H 122.1(4)
C00M C01D C01F 121.0(3)
C00Y C01D C00M 119.0(3)
C00Y C01D C01F 120.0(3)
O00D C01E C00X 111.0(3)
O00F C01E O00D 124.3(4)
O00F C01E C00X 124.7(4)
O007 C01F C01D 111.6(3)
O00A C01F O007 124.1(3)
O00A C01F C01D 124.3(3)
C01H C01G C00Q 118.7(4)
C01G C01H C01B 119.8(4)
C018 C01I C00T 119.6(4)
Cl2 C01J Cl1 113.6(3)
C01L C01K O00D 107.5(4)

loop_
_geom_bond_atom_site_label_1
_geom_bond_atom_site_label_2
_geom_bond_distance
Ru01 N006 2.042(3)
Ru01 N008 2.077(3)
Ru01 N009 2.074(3)
Ru01 N00B 2.125(3)
Ru01 N00C 2.037(3)
Ru01 C00I 2.044(3)
Cl1 C01J 1.758(5)
P003 F005 1.604(2)
P003 F00E 1.591(3)
P003 F00G 1.579(3)
P003 F00H 1.578(3)
P003 F00J 1.599(3)
P003 F00N 1.574(3)
Cl2 C01J 1.727(5)
N006 C00M 1.339(4)
N006 C00V 1.363(4)
O007 C014 1.453(4)
O007 C01F 1.336(4)
N008 C00L 1.363(4)
N008 C019 1.353(4)
N009 C00S 1.364(4)
N009 C00Z 1.336(4)
O00A C01F 1.216(4)
N00B C00P 1.372(4)
N00B C01B 1.350(5)
N00C C00R 1.352(4)
N00C C00W 1.366(4)
O00D C01E 1.338(5)
O00D C01K 1.474(5)
O00F C01E 1.201(5)
C00I C00K 1.408(5)
C00I C00O 1.393(5)
C00K C00L 1.475(5)
C00K C00T 1.396(5)
C00L C00U 1.396(5)
C00M C01D 1.392(4)
C00O C018 1.396(6)
C00P C00Q 1.389(5)
C00P C00S 1.469(5)
C00Q C01G 1.377(6)
C00R C00X 1.382(5)
C00S C015 1.398(5)
C00T C01I 1.380(5)
C00U C013 1.376(6)
C00V C00W 1.458(5)
C00V C011 1.392(5)
C00W C016 1.396(5)
C00X C012 1.393(5)
C00X C01E 1.494(5)
C00Y C011 1.381(5)
C00Y C01D 1.392(5)
C00Z C010 1.394(5)
C010 C01A 1.378(6)
C012 C016 1.390(5)
C013 C017 1.381(6)
C014 C01C 1.501(6)
C015 C01A 1.385(6)
C017 C019 1.375(5)
C018 C01I 1.379(6)
C01B C01H 1.382(6)
C01D C01F 1.481(5)
C01G C01H 1.376(6)
C01K C01L 1.466(7)

loop_
_platon_squeeze_void_nr
_platon_squeeze_void_average_x
_platon_squeeze_void_average_y
_platon_squeeze_void_average_z
_platon_squeeze_void_volume
_platon_squeeze_void_count_electrons
_platon_squeeze_void_content
1 0.000 0.500 0.000 150 46 ' '
